data_4002911
loop_
_publ_author_name
'Zhao, Jing'
'Hao, Shiqiang'
'Islam, Saiful M.'
'Chen, Haijie'
'Tan, Gangjian'
'Ma, Shulan'
'Wolverton, Christopher'
'Kanatzidis, Mercouri G.'

_publ_section_title
;
 Six Quaternary Chalcogenides of the Pavonite Homologous Series with
 Ultralow Lattice Thermal Conductivity
;
_journal_issue 9
_journal_name_full 'Chemistry of Materials'
_journal_page_first 3430
_journal_paper_doi 10.1021/acs.chemmater.9b00585
_journal_volume 31
_journal_year 2019
_chemical_formula_sum 'Ag1.61 Bi5.46 Cd0.94 Se10'
_chemical_formula_weight 2208.86
_space_group_IT_number 12
_space_group_name_Hall '-C 2y'
_space_group_name_H-M_alt 'C 1 2/m 1'
_symmetry_space_group_name_Hall '-C 2y'
_symmetry_space_group_name_H-M 'C 1 2/m 1'
_atom_sites_solution_hydrogens geom
_atom_sites_solution_primary direct
_atom_sites_solution_secondary difmap
_audit_creation_method SHELXL-97
_cell_angle_alpha 90.00
_cell_angle_beta 94.05
_cell_angle_gamma 90.00
_cell_formula_units_Z 2
_cell_length_a 13.684
_cell_length_b 4.160
_cell_length_c 17.082
_cell_measurement_temperature 293(2)
_cell_volume 969.972
_computing_structure_refinement 'SHELXL-97 (Sheldrick, 1997)'
_computing_structure_solution 'SHELXS-97 (Sheldrick, 1990)'
_diffrn_ambient_temperature 293(2)
_diffrn_measured_fraction_theta_full 0.986
_diffrn_measured_fraction_theta_max 0.986
_diffrn_radiation_monochromator graphite
_diffrn_radiation_source 'fine-focus sealed tube'
_diffrn_radiation_type MoK\a
_diffrn_radiation_wavelength 0.71069
_diffrn_reflns_av_R_equivalents 0.0456
_diffrn_reflns_av_sigmaI/netI 0.0312
_diffrn_reflns_limit_h_max 16
_diffrn_reflns_limit_h_min -16
_diffrn_reflns_limit_k_max 4
_diffrn_reflns_limit_k_min -4
_diffrn_reflns_limit_l_max 20
_diffrn_reflns_limit_l_min -19
_diffrn_reflns_number 5567
_diffrn_reflns_theta_full 24.99
_diffrn_reflns_theta_max 24.99
_diffrn_reflns_theta_min 1.19
_exptl_absorpt_coefficient_mu 70.677
_exptl_crystal_density_diffrn 7.564
_exptl_crystal_density_method 'not measured'
_exptl_crystal_F_000 1827
_refine_diff_density_max 8.697
_refine_diff_density_min -6.939
_refine_diff_density_rms 0.796
_refine_ls_extinction_method none
_refine_ls_goodness_of_fit_ref 1.080
_refine_ls_hydrogen_treatment mixed
_refine_ls_matrix_type full
_refine_ls_number_parameters 28
_refine_ls_number_reflns 964
_refine_ls_number_restraints 0
_refine_ls_restrained_S_all 1.080
_refine_ls_R_factor_all 0.0651
_refine_ls_R_factor_gt 0.0590
_refine_ls_shift/su_max 0.000
_refine_ls_shift/su_mean 0.000
_refine_ls_structure_factor_coef Fsqd
_refine_ls_weighting_details 'calc w=1/[\s^2^(Fo^2^)+(0.0885P)^2^+273.4067P] where P=(Fo^2^+2Fc^2^)/3'
_refine_ls_weighting_scheme calc
_refine_ls_wR_factor_gt 0.1638
_refine_ls_wR_factor_ref 0.1711
_reflns_number_gt 860
_reflns_number_total 964
_reflns_threshold_expression >2sigma(I)
_cod_data_source_file cm9b00585_si_005.cif
_cod_data_source_block jz1205canneal_0m
_cod_depositor_comments 'Adding full bibliography for 4002910--4002915.cif.'
_cod_original_cell_volume 969.8
_cod_database_code 4002911

loop_
_symmetry_equiv_pos_as_xyz
'x, y, z'
'-x, y, -z'
'x+1/2, y+1/2, z'
'-x+1/2, y+1/2, -z'
'-x, -y, -z'
'x, -y, z'
'-x+1/2, -y+1/2, -z'
'x+1/2, -y+1/2, z'

loop_
_atom_site_label
_atom_site_type_symbol
_atom_site_fract_x
_atom_site_fract_y
_atom_site_fract_z
_atom_site_U_iso_or_equiv
_atom_site_adp_type
_atom_site_occupancy
_atom_site_symmetry_multiplicity
_atom_site_calc_flag
_atom_site_refinement_flags
Bi1 Bi 0.21262(9) 0.0000 0.38980(7) 0.0239(5) Uiso 1 2 d S
Bi2 Bi -0.26527(9) -1.0000 0.11248(8) 0.0174(5) Uiso 0.78 2 d SP
Cd2 Cd -0.26527(9) -1.0000 0.11248(8) 0.0174(5) Uiso 0.22 2 d SP
Bi3 Bi -0.03703(11) -0.5000 0.21567(9) 0.0218(7) Uiso 0.707(17) 2 d SP
Cd3 Cd -0.03703(11) -0.5000 0.21567(9) 0.0218(7) Uiso 0.293(17) 2 d SP
Bi4 Bi 0.0000 -1.0000 0.0000 0.0245(6) Uiso 0.48 4 d SP
Ag4 Ag 0.0000 -1.0000 0.0000 0.0245(6) Uiso 0.52 4 d SP
Ag5 Ag 0.0000 -0.5000 0.5000 0.0340(10) Uiso 1 4 d S
Se1 Se 0.1454(2) 0.0000 0.53619(17) 0.0125(7) Uiso 1 2 d S
Se2 Se 0.0698(2) -0.5000 0.36003(19) 0.0213(8) Uiso 1 2 d S
Se3 Se -0.1320(2) -0.5000 0.05318(17) 0.0168(8) Uiso 1 2 d S
Se4 Se -0.1642(2) -1.0000 0.25922(18) 0.0167(7) Uiso 1 2 d S
Se5 Se 0.0997(2) -1.0000 0.1527(2) 0.0223(8) Uiso 1 2 d S

loop_
_atom_type_symbol
_atom_type_description
_atom_type_scat_dispersion_real
_atom_type_scat_dispersion_imag
_atom_type_scat_source
Ag Ag -0.8971 1.1015 'International Tables Vol C Tables 4.2.6.8 and 6.1.1.4'
Bi Bi -4.1077 10.2566 'International Tables Vol C Tables 4.2.6.8 and 6.1.1.4'
Cd Cd -0.8075 1.2024 'International Tables Vol C Tables 4.2.6.8 and 6.1.1.4'
Se Se -0.0929 2.2259 'International Tables Vol C Tables 4.2.6.8 and 6.1.1.4'

loop_
_geom_angle_atom_site_label_1
_geom_angle_atom_site_label_2
_geom_angle_atom_site_label_3
_geom_angle
_geom_angle_site_symmetry_1
_geom_angle_site_symmetry_3
Se1 Bi1 Se2 83.85(8) . .
Se1 Bi1 Se2 83.85(8) . 1_565
Se2 Bi1 Se2 92.68(10) . 1_565
Se1 Bi1 Se1 82.33(8) . 7_556
Se2 Bi1 Se1 165.78(10) . 7_556
Se2 Bi1 Se1 89.16(6) 1_565 7_556
Se1 Bi1 Se1 82.33(8) . 7_546
Se2 Bi1 Se1 89.16(6) . 7_546
Se2 Bi1 Se1 165.78(10) 1_565 7_546
Se1 Bi1 Se1 85.70(8) 7_556 7_546
Se4 Bi2 Se5 94.08(8) . 3_445
Se4 Bi2 Se5 94.08(8) . 3_455
Se5 Bi2 Se5 91.76(10) 3_445 3_455
Se4 Bi2 Se3 91.66(8) . .
Se5 Bi2 Se3 173.94(10) 3_445 .
Se5 Bi2 Se3 89.74(6) 3_455 .
Se4 Bi2 Se3 91.66(8) . 1_545
Se5 Bi2 Se3 89.74(6) 3_445 1_545
Se5 Bi2 Se3 173.94(10) 3_455 1_545
Se3 Bi2 Se3 88.16(8) . 1_545
Se4 Bi2 Se3 177.38(10) . 7_435
Se5 Bi2 Se3 87.74(8) 3_445 7_435
Se5 Bi2 Se3 87.74(8) 3_455 7_435
Se3 Bi2 Se3 86.45(7) . 7_435
Se3 Bi2 Se3 86.45(7) 1_545 7_435
Se2 Bi3 Se4 93.51(8) . 1_565
Se2 Bi3 Se4 93.51(8) . .
Se4 Bi3 Se4 93.97(10) 1_565 .
Se2 Bi3 Se3 174.11(11) . .
Se4 Bi3 Se3 90.51(8) 1_565 .
Se4 Bi3 Se3 90.51(8) . .
Se2 Bi3 Se5 90.89(9) . 1_565
Se4 Bi3 Se5 89.74(6) 1_565 1_565
Se4 Bi3 Se5 174.06(9) . 1_565
Se3 Bi3 Se5 84.81(8) . 1_565
Se2 Bi3 Se5 90.89(9) . .
Se4 Bi3 Se5 174.06(9) 1_565 .
Se4 Bi3 Se5 89.74(6) . .
Se3 Bi3 Se5 84.81(8) . .
Se5 Bi3 Se5 86.20(9) 1_565 .
Se5 Bi4 Se5 180.0 5_535 .
Se5 Bi4 Se3 91.03(7) 5_535 1_545
Se5 Bi4 Se3 88.97(7) . 1_545
Se5 Bi4 Se3 91.03(7) 5_535 .
Se5 Bi4 Se3 88.97(7) . .
Se3 Bi4 Se3 90.03(8) 1_545 .
Se5 Bi4 Se3 88.97(7) 5_535 5_545
Se5 Bi4 Se3 91.03(7) . 5_545
Se3 Bi4 Se3 180.00(13) 1_545 5_545
Se3 Bi4 Se3 89.97(8) . 5_545
Se5 Bi4 Se3 88.97(7) 5_535 5_535
Se5 Bi4 Se3 91.03(7) . 5_535
Se3 Bi4 Se3 89.97(8) 1_545 5_535
Se3 Bi4 Se3 180.00(13) . 5_535
Se3 Bi4 Se3 90.03(8) 5_545 5_535
Se2 Ag5 Se2 180.0 5_546 .
Se2 Ag5 Se1 95.35(8) 5_546 .
Se2 Ag5 Se1 84.65(8) . .
Se2 Ag5 Se1 84.65(8) 5_546 5_546
Se2 Ag5 Se1 95.35(8) . 5_546
Se1 Ag5 Se1 180.00(8) . 5_546
Se2 Ag5 Se1 84.65(8) 5_546 5_556
Se2 Ag5 Se1 95.35(8) . 5_556
Se1 Ag5 Se1 88.92(8) . 5_556
Se1 Ag5 Se1 91.08(8) 5_546 5_556
Se2 Ag5 Se1 95.35(8) 5_546 1_545
Se2 Ag5 Se1 84.65(8) . 1_545
Se1 Ag5 Se1 91.08(8) . 1_545
Se1 Ag5 Se1 88.92(8) 5_546 1_545
Se1 Ag5 Se1 180.0 5_556 1_545
Bi1 Se1 Ag5 94.30(7) . .
Bi1 Se1 Ag5 94.30(7) . 1_565
Ag5 Se1 Ag5 91.08(8) . 1_565
Bi1 Se1 Bi1 97.67(8) . 7_556
Ag5 Se1 Bi1 167.80(11) . 7_556
Ag5 Se1 Bi1 90.38(2) 1_565 7_556
Bi1 Se1 Bi1 97.67(8) . 7_546
Ag5 Se1 Bi1 90.38(2) . 7_546
Ag5 Se1 Bi1 167.80(11) 1_565 7_546
Bi1 Se1 Bi1 85.70(8) 7_556 7_546
Ag5 Se2 Bi3 127.14(13) . .
Ag5 Se2 Bi1 97.18(9) . .
Bi3 Se2 Bi1 117.77(9) . .
Ag5 Se2 Bi1 97.18(9) . 1_545
Bi3 Se2 Bi1 117.77(9) . 1_545
Bi1 Se2 Bi1 92.68(10) . 1_545
Bi4 Se3 Ag4 90.03(8) . 1_565
Bi4 Se3 Bi4 90.03(8) . 1_565
Ag4 Se3 Bi4 0.0 1_565 1_565
Bi4 Se3 Bi3 92.90(7) . .
Ag4 Se3 Bi3 92.90(7) 1_565 .
Bi4 Se3 Bi3 92.90(7) 1_565 .
Bi4 Se3 Cd2 178.16(11) . 1_565
Ag4 Se3 Cd2 90.880(17) 1_565 1_565
Bi4 Se3 Cd2 90.880(17) 1_565 1_565
Bi3 Se3 Cd2 85.46(7) . 1_565
Bi4 Se3 Bi2 178.16(11) . 1_565
Ag4 Se3 Bi2 90.880(17) 1_565 1_565
Bi4 Se3 Bi2 90.880(17) 1_565 1_565
Bi3 Se3 Bi2 85.46(7) . 1_565
Cd2 Se3 Bi2 0.00(6) 1_565 1_565
Bi4 Se3 Bi2 90.880(17) . .
Ag4 Se3 Bi2 178.16(11) 1_565 .
Bi4 Se3 Bi2 178.16(11) 1_565 .
Bi3 Se3 Bi2 85.46(7) . .
Cd2 Se3 Bi2 88.16(8) 1_565 .
Bi2 Se3 Bi2 88.16(8) 1_565 .
Bi4 Se3 Bi2 88.08(7) . 7_435
Ag4 Se3 Bi2 88.08(7) 1_565 7_435
Bi4 Se3 Bi2 88.08(7) 1_565 7_435
Bi3 Se3 Bi2 178.61(12) . 7_435
Cd2 Se3 Bi2 93.55(7) 1_565 7_435
Bi2 Se3 Bi2 93.55(7) 1_565 7_435
Bi2 Se3 Bi2 93.55(7) . 7_435
Bi4 Se3 Cd2 88.08(7) . 7_435
Ag4 Se3 Cd2 88.08(7) 1_565 7_435
Bi4 Se3 Cd2 88.08(7) 1_565 7_435
Bi3 Se3 Cd2 178.61(12) . 7_435
Cd2 Se3 Cd2 93.55(7) 1_565 7_435
Bi2 Se3 Cd2 93.55(7) 1_565 7_435
Bi2 Se3 Cd2 93.55(7) . 7_435
Bi2 Se3 Cd2 0.00(2) 7_435 7_435
Bi2 Se4 Bi3 92.23(8) . .
Bi2 Se4 Cd3 92.23(8) . 1_545
Bi3 Se4 Cd3 93.97(10) . 1_545
Bi2 Se4 Bi3 92.23(8) . 1_545
Bi3 Se4 Bi3 93.97(10) . 1_545
Cd3 Se4 Bi3 0.00(7) 1_545 1_545
Bi4 Se5 Cd2 93.14(9) . 3
Bi4 Se5 Bi2 93.14(9) . 3
Cd2 Se5 Bi2 0.00(6) 3 3
Bi4 Se5 Cd2 93.14(9) . 3_545
Cd2 Se5 Cd2 91.76(10) 3 3_545
Bi2 Se5 Cd2 91.76(10) 3 3_545
Bi4 Se5 Bi2 93.14(9) . 3_545
Cd2 Se5 Bi2 91.76(10) 3 3_545
Bi2 Se5 Bi2 91.76(10) 3 3_545
Cd2 Se5 Bi2 0.00(6) 3_545 3_545
Bi4 Se5 Cd3 93.26(8) . 1_545
Cd2 Se5 Cd3 173.03(13) 3 1_545
Bi2 Se5 Cd3 173.03(13) 3 1_545
Cd2 Se5 Cd3 90.66(3) 3_545 1_545
Bi2 Se5 Cd3 90.66(3) 3_545 1_545
Bi4 Se5 Bi3 93.26(8) . 1_545
Cd2 Se5 Bi3 173.03(13) 3 1_545
Bi2 Se5 Bi3 173.03(13) 3 1_545
Cd2 Se5 Bi3 90.66(3) 3_545 1_545
Bi2 Se5 Bi3 90.66(3) 3_545 1_545
Cd3 Se5 Bi3 0.00(5) 1_545 1_545
Bi4 Se5 Bi3 93.26(8) . .
Cd2 Se5 Bi3 90.66(3) 3 .
Bi2 Se5 Bi3 90.66(3) 3 .
Cd2 Se5 Bi3 173.03(13) 3_545 .
Bi2 Se5 Bi3 173.03(13) 3_545 .
Cd3 Se5 Bi3 86.20(9) 1_545 .
Bi3 Se5 Bi3 86.20(9) 1_545 .

loop_
_geom_bond_atom_site_label_1
_geom_bond_atom_site_label_2
_geom_bond_distance
_geom_bond_site_symmetry_2
Bi1 Se1 2.725(3) .
Bi1 Se2 2.875(2) .
Bi1 Se2 2.875(2) 1_565
Bi1 Se1 3.058(2) 7_556
Bi1 Se1 3.058(2) 7_546
Bi2 Se4 2.776(3) .
Bi2 Se5 2.897(2) 3_445
Bi2 Se5 2.897(2) 3_455
Bi2 Se3 2.989(2) .
Bi2 Se3 2.989(2) 1_545
Bi2 Se3 3.070(3) 7_435
Bi3 Se2 2.777(4) .
Bi3 Se4 2.844(2) 1_565
Bi3 Se4 2.844(2) .
Bi3 Se3 2.981(3) .
Bi3 Se5 3.044(3) 1_565
Bi3 Se5 3.044(3) .
Bi4 Se5 2.857(3) 5_535
Bi4 Se5 2.857(3) .
Bi4 Se3 2.940(2) 1_545
Bi4 Se3 2.940(2) .
Bi4 Se3 2.940(2) 5_545
Bi4 Se3 2.940(2) 5_535
Ag5 Se2 2.636(3) 5_546
Ag5 Se2 2.636(3) .
Ag5 Se1 2.9139(19) .
Ag5 Se1 2.9139(19) 5_546
Ag5 Se1 2.9139(19) 5_556
Ag5 Se1 2.9139(19) 1_545
Se1 Ag5 2.9139(19) 1_565
Se1 Bi1 3.058(2) 7_556
Se1 Bi1 3.058(2) 7_546
Se2 Bi1 2.875(2) 1_545
Se3 Ag4 2.940(2) 1_565
Se3 Bi4 2.940(2) 1_565
Se3 Cd2 2.989(2) 1_565
Se3 Bi2 2.989(2) 1_565
Se3 Bi2 3.070(3) 7_435
Se3 Cd2 3.070(3) 7_435
Se4 Cd3 2.844(2) 1_545
Se4 Bi3 2.844(2) 1_545
Se5 Cd2 2.897(2) 3
Se5 Bi2 2.897(2) 3
Se5 Cd2 2.897(2) 3_545
Se5 Bi2 2.897(2) 3_545
Se5 Cd3 3.044(3) 1_545
Se5 Bi3 3.044(3) 1_545
